data_2104090
loop_
_publ_author_name
'Hansson, Christian'
'Lindqvist, Maria'
'Oskarsson, \%Ake'

_publ_section_title
;
 <i>Cis</i>/<i>trans</i> isomers of Pt<i>X</i>~2~<i>L</i>~2~ (<i>X</i>
 = halogen, <i>L</i> = neutral ligand); the crystal structures of two
 polymorphs of <i>cis</i>-dichlorobis(dibenzyl
 sulfido-\k<i>S</i>)platinum(II) in the temperature range 100--295K
;
_journal_issue 2
_journal_name_full 'Acta Crystallographica Section B'
_journal_page_first 187
_journal_page_last 195
_journal_paper_doi 10.1107/S0108768108005211
_journal_volume 64
_journal_year 2008
_chemical_formula_moiety 'C28 H28 Cl2 Pt S2'
_chemical_formula_sum 'C28 H28 Cl2 Pt S2'
_chemical_formula_weight 694.61
_chemical_name_systematic
;
cis-dichlorobis(dibenzyl sulphido-\kS)platinum(II)
;
_space_group_IT_number 15
_symmetry_cell_setting monoclinic
_symmetry_space_group_name_Hall '-C 2yc'
_symmetry_space_group_name_H-M 'C 1 2/c 1'
_atom_sites_solution_hydrogens geom
_atom_sites_solution_primary heavy
_atom_sites_solution_secondary difmap
_audit_creation_method SHELXL-97
_cell_angle_alpha 90.00
_cell_angle_beta 102.560(3)
_cell_angle_gamma 90.00
_cell_formula_units_Z 8
_cell_length_a 28.5503(10)
_cell_length_b 15.5016(6)
_cell_length_c 12.6508(5)
_cell_measurement_reflns_used 24554
_cell_measurement_temperature 250.0(10)
_cell_measurement_theta_max 32.67
_cell_measurement_theta_min 2.35
_cell_volume 5464.9(4)
_computing_cell_refinement 'CrysAlis 1.171.29 (Oxford Diffraction, 2006)'
_computing_data_collection 'CrysAlis 1.171.29 (Oxford Diffraction, 2006)'
_computing_data_reduction 'CrysAlis 1.171.29 (Oxford Diffraction, 2006)'
_computing_molecular_graphics 'DIAMOND (Brandenburg, 2000), MERCURY (Bruno et al., 2002'
_computing_publication_material 'enCIFer version 1.1 (CCDC, 2004)'
_computing_structure_refinement 'SHELXTL 5.1 (Sheldrick, 1998)'
_computing_structure_solution 'SHELXTL 5.1 (Sheldrick, 1998)'
_diffrn_ambient_temperature 250.0(10)
_diffrn_measured_fraction_theta_full 0.995
_diffrn_measured_fraction_theta_max 0.911
_diffrn_measurement_device_type 'Oxford Diffraction XCALIBUR3'
_diffrn_measurement_method \w-scans
_diffrn_radiation_monochromator graphite
_diffrn_radiation_source 'Sealed tube'
_diffrn_radiation_type MoK\a
_diffrn_radiation_wavelength 0.71073
_diffrn_reflns_av_R_equivalents 0.0360
_diffrn_reflns_av_sigmaI/netI 0.0396
_diffrn_reflns_limit_h_max 41
_diffrn_reflns_limit_h_min -42
_diffrn_reflns_limit_k_max 23
_diffrn_reflns_limit_k_min -22
_diffrn_reflns_limit_l_max 13
_diffrn_reflns_limit_l_min -19
_diffrn_reflns_number 24554
_diffrn_reflns_theta_full 28.096
_diffrn_reflns_theta_max 32.67
_diffrn_reflns_theta_min 2.35
_diffrn_standards_decay_% 0.0
_diffrn_standards_interval_count 0
_diffrn_standards_interval_time 0
_diffrn_standards_number 0
_exptl_absorpt_coefficient_mu 5.498
_exptl_absorpt_correction_T_max 0.579
_exptl_absorpt_correction_T_min 0.297
_exptl_absorpt_correction_type numerical
_exptl_absorpt_process_details '(CrysAlis 1.171.29, Oxford Diffraction, 2006)'
_exptl_crystal_colour 'Pale yellow'
_exptl_crystal_density_diffrn 1.688
_exptl_crystal_density_method 'not measured'
_exptl_crystal_description Plate
_exptl_crystal_F_000 2720
_exptl_crystal_size_max 0.30
_exptl_crystal_size_mid 0.19
_exptl_crystal_size_min 0.10
_refine_diff_density_max 2.004
_refine_diff_density_min -1.540
_refine_ls_extinction_method none
_refine_ls_goodness_of_fit_ref 0.986
_refine_ls_hydrogen_treatment constr
_refine_ls_matrix_type full
_refine_ls_number_parameters 298
_refine_ls_number_reflns 9148
_refine_ls_number_restraints 0
_refine_ls_restrained_S_all 0.986
_refine_ls_R_factor_all 0.0493
_refine_ls_R_factor_gt 0.0305
_refine_ls_shift/su_max 0.003
_refine_ls_shift/su_mean 0.000
_refine_ls_structure_factor_coef Fsqd
_refine_ls_weighting_details 'calc w=1/[\s^2^(Fo^2^)+(0.0448P)^2^+0.0000P] where P=(Fo^2^+2Fc^2^)/3'
_refine_ls_weighting_scheme calc
_refine_ls_wR_factor_gt 0.0738
_refine_ls_wR_factor_ref 0.0787
_reflns_number_gt 6689
_reflns_number_total 9148
_reflns_threshold_expression >2sigma(I)
_cod_data_source_file ry5016.cif
_cod_data_source_block abmon250
_cod_depositor_comments
;
The following automatic conversions were performed:
'_symmetry_cell_setting' value 'Monoclinic' changed to 'monoclinic'
according to '/home/saulius/struct/CIF-dictionaries/cif_core.dic'
dictionary named 'cif_core.dic' version 2.4.1 from
2010-06-29.

'_exptl_absorpt_correction_type' value 'Numerical' changed to
'numerical' according to
'/home/saulius/struct/CIF-dictionaries/cif_core.dic' dictionary named
'cif_core.dic' version 2.4.1 from 2010-06-29.

Automatic conversion script
Id: cif_fix_enum 1527 2010-12-29 10:47:43Z saulius 

The following automatic conversions were performed:

'_symmetry_cell_setting' value 'Monoclinic' changed to 'monoclinic'
according to /home/saulius/struct/CIF-dictionaries/cif_core.dic
dictionary named 'cif_core.dic' version 2.4.1 from
2010-06-29.

'_exptl_absorpt_correction_type' value 'Numerical'
changed to 'numerical' according to
/home/saulius/struct/CIF-dictionaries/cif_core.dic dictionary named
'cif_core.dic' version 2.4.1 from 2010-06-29.

Automatic conversion script
Id: cif_fix_values 1715 2011-07-08 13:25:40Z adriana 
;
_cod_original_sg_symbol_H-M C2/c
_cod_database_code 2104090
_cod_database_fobs_code 2104090

loop_
_symmetry_equiv_pos_as_xyz
'x, y, z'
'-x, y, -z+1/2'
'x+1/2, y+1/2, z'
'-x+1/2, y+1/2, -z+1/2'
'-x, -y, -z'
'x, -y, z-1/2'
'-x+1/2, -y+1/2, -z'
'x+1/2, -y+1/2, z-1/2'

loop_
_atom_site_type_symbol
_atom_site_label
_atom_site_fract_x
_atom_site_fract_y
_atom_site_fract_z
_atom_site_U_iso_or_equiv
_atom_site_adp_type
_atom_site_calc_flag
_atom_site_refinement_flags
_atom_site_occupancy
Pt Pt1 0.139451(4) 0.854010(7) 0.727129(8) 0.02963(4) Uani d . 1
S S1 0.13627(3) 0.93023(5) 0.57211(6) 0.02883(14) Uani d . 1
S S2 0.14505(3) 0.73289(5) 0.62924(7) 0.03580(16) Uani d . 1
Cl Cl2 0.14098(3) 0.77428(6) 0.88282(7) 0.0496(2) Uani d . 1
Cl Cl1 0.12607(4) 0.97789(6) 0.81699(7) 0.0481(2) Uani d . 1
C C2 0.17299(11) 1.0278(2) 0.6012(3) 0.0358(7) Uani d . 1
H H2A 0.1594 1.0728 0.5506 0.043 Uiso calc R 1
H H2B 0.1727 1.0478 0.6737 0.043 Uiso calc R 1
C C1 0.07738(11) 0.9813(2) 0.5453(3) 0.0358(7) Uani d . 1
H H1A 0.0741 1.0156 0.6074 0.043 Uiso calc R 1
H H1B 0.0742 1.0195 0.4834 0.043 Uiso calc R 1
C C5 0.03825(11) 0.9137(2) 0.5227(3) 0.0358(7) Uani d . 1
C C11 0.22367(11) 1.01067(19) 0.5926(3) 0.0347(6) Uani d . 1
C C4 0.18908(13) 0.6577(2) 0.7060(3) 0.0462(9) Uani d . 1
H H4A 0.1826 0.6497 0.7775 0.055 Uiso calc R 1
H H4B 0.1856 0.6021 0.6698 0.055 Uiso calc R 1
C C23 0.23933(12) 0.6889(2) 0.7169(3) 0.0394(7) Uani d . 1
C C10 0.01562(12) 0.8883(2) 0.6040(3) 0.0426(8) Uani d . 1
H H10 0.0259 0.9109 0.6733 0.051 Uiso calc R 1
C C6 0.02397(14) 0.8782(3) 0.4213(3) 0.0499(9) Uani d . 1
H H6 0.0393 0.8936 0.3662 0.060 Uiso calc R 1
C C3 0.08910(13) 0.6783(2) 0.6356(3) 0.0511(9) Uani d . 1
H H3A 0.0897 0.6638 0.7105 0.061 Uiso calc R 1
H H3B 0.0627 0.7181 0.6115 0.061 Uiso calc R 1
C C12 0.25375(13) 0.9583(2) 0.6645(3) 0.0521(9) Uani d . 1
H H12 0.2424 0.9315 0.7198 0.062 Uiso calc R 1
C C16 0.24146(13) 1.0499(2) 0.5105(3) 0.0463(8) Uani d . 1
H H16 0.2215 1.0850 0.4604 0.056 Uiso calc R 1
C C24 0.26347(14) 0.7268(2) 0.8113(3) 0.0488(8) Uani d . 1
H H24 0.2475 0.7384 0.8665 0.059 Uiso calc R 1
C C17 0.07979(13) 0.5985(3) 0.5695(4) 0.0567(10) Uani d . 1
C C8 -0.03619(14) 0.7949(3) 0.4821(4) 0.0579(10) Uani d . 1
H H8 -0.0611 0.7550 0.4684 0.069 Uiso calc R 1
C C28 0.26360(14) 0.6749(3) 0.6351(3) 0.0505(9) Uani d . 1
H H28 0.2476 0.6501 0.5702 0.061 Uiso calc R 1
C C25 0.31179(15) 0.7478(3) 0.8242(3) 0.0586(10) Uani d . 1
H H25 0.3281 0.7723 0.8889 0.070 Uiso calc R 1
C C9 -0.02153(13) 0.8308(3) 0.5846(3) 0.0528(10) Uani d . 1
H H9 -0.0369 0.8158 0.6397 0.063 Uiso calc R 1
C C15 0.28846(15) 1.0372(3) 0.5027(4) 0.0608(11) Uani d . 1
H H15 0.3002 1.0650 0.4487 0.073 Uiso calc R 1
C C26 0.33542(14) 0.7331(3) 0.7435(4) 0.0577(10) Uani d . 1
H H26 0.3677 0.7473 0.7530 0.069 Uiso calc R 1
C C14 0.31751(14) 0.9843(3) 0.5737(4) 0.0638(12) Uani d . 1
H H14 0.3488 0.9746 0.5667 0.077 Uiso calc R 1
C C13 0.30078(14) 0.9447(3) 0.6563(4) 0.0694(14) Uani d . 1
H H13 0.3209 0.9093 0.7057 0.083 Uiso calc R 1
C C7 -0.01371(15) 0.8187(3) 0.4013(4) 0.0625(11) Uani d . 1
H H7 -0.0236 0.7950 0.3326 0.075 Uiso calc R 1
C C27 0.31170(15) 0.6975(3) 0.6490(4) 0.0602(11) Uani d . 1
H H27 0.3277 0.6882 0.5933 0.072 Uiso calc R 1
C C22 0.08983(19) 0.5185(3) 0.6154(5) 0.0825(15) Uani d . 1
H H22 0.1032 0.5160 0.6893 0.099 Uiso calc R 1
C C18 0.05978(16) 0.6025(4) 0.4628(4) 0.0767(14) Uani d . 1
H H18 0.0528 0.6559 0.4297 0.092 Uiso calc R 1
C C20 0.0605(2) 0.4483(4) 0.4544(6) 0.095(2) Uani d . 1
H H20 0.0530 0.3972 0.4159 0.114 Uiso calc R 1
C C19 0.04901(17) 0.5240(5) 0.3988(6) 0.106(2) Uani d . 1
H H19 0.0353 0.5251 0.3251 0.128 Uiso calc R 1
C C21 0.0815(2) 0.4419(4) 0.5595(7) 0.106(2) Uani d . 1
H H21 0.0899 0.3890 0.5927 0.127 Uiso calc R 1

loop_
_atom_site_aniso_label
_atom_site_aniso_U_11
_atom_site_aniso_U_22
_atom_site_aniso_U_33
_atom_site_aniso_U_12
_atom_site_aniso_U_13
_atom_site_aniso_U_23
Pt1 0.03186(6) 0.03097(7) 0.02703(6) 0.00282(4) 0.00850(4) 0.00074(4)
S1 0.0320(3) 0.0271(3) 0.0288(3) -0.0001(3) 0.0097(3) -0.0001(3)
S2 0.0386(4) 0.0284(4) 0.0418(4) 0.0033(3) 0.0117(3) -0.0013(3)
Cl2 0.0609(5) 0.0546(5) 0.0366(4) 0.0099(4) 0.0178(4) 0.0143(4)
Cl1 0.0681(6) 0.0439(5) 0.0354(4) 0.0088(4) 0.0182(4) -0.0082(3)
C2 0.0411(17) 0.0269(14) 0.0419(17) -0.0045(13) 0.0141(14) 0.0002(13)
C1 0.0351(16) 0.0313(16) 0.0416(17) 0.0061(13) 0.0093(13) 0.0058(13)
C5 0.0302(15) 0.0361(17) 0.0407(17) 0.0058(12) 0.0068(13) 0.0059(13)
C11 0.0346(15) 0.0279(15) 0.0408(17) -0.0057(12) 0.0066(13) -0.0032(12)
C4 0.047(2) 0.0338(18) 0.060(2) 0.0087(14) 0.0154(17) 0.0123(15)
C23 0.0429(18) 0.0293(16) 0.0468(18) 0.0094(14) 0.0110(14) 0.0062(14)
C10 0.0330(17) 0.049(2) 0.0468(19) 0.0031(15) 0.0109(14) 0.0085(16)
C6 0.049(2) 0.054(2) 0.048(2) -0.0022(17) 0.0129(17) -0.0013(17)
C3 0.045(2) 0.0397(19) 0.072(3) -0.0014(16) 0.0201(18) -0.0090(19)
C12 0.045(2) 0.044(2) 0.064(2) -0.0048(16) 0.0039(17) 0.0148(18)
C16 0.0401(18) 0.054(2) 0.0445(19) -0.0072(16) 0.0086(15) 0.0041(16)
C24 0.059(2) 0.044(2) 0.0434(19) 0.0091(17) 0.0104(17) 0.0058(16)
C17 0.0366(19) 0.051(2) 0.083(3) -0.0055(17) 0.0144(19) -0.016(2)
C8 0.041(2) 0.046(2) 0.084(3) -0.0068(16) 0.008(2) 0.006(2)
C28 0.054(2) 0.045(2) 0.054(2) 0.0013(18) 0.0145(18) -0.0104(17)
C25 0.060(2) 0.052(2) 0.054(2) -0.0001(19) -0.0073(19) 0.0068(18)
C9 0.040(2) 0.056(2) 0.064(3) 0.0028(17) 0.0164(18) 0.017(2)
C15 0.045(2) 0.075(3) 0.068(3) -0.016(2) 0.025(2) -0.010(2)
C26 0.041(2) 0.053(2) 0.078(3) 0.0046(18) 0.0106(19) 0.007(2)
C14 0.037(2) 0.059(3) 0.096(4) -0.0034(18) 0.015(2) -0.015(2)
C13 0.040(2) 0.048(2) 0.107(4) 0.0027(18) -0.011(2) 0.013(2)
C7 0.058(3) 0.063(3) 0.060(3) -0.001(2) 0.001(2) -0.012(2)
C27 0.059(3) 0.062(3) 0.067(3) 0.006(2) 0.029(2) -0.005(2)
C22 0.083(3) 0.046(3) 0.125(5) -0.023(2) 0.038(3) -0.011(3)
C18 0.051(3) 0.080(4) 0.091(4) 0.016(2) -0.002(2) -0.019(3)
C20 0.066(3) 0.084(4) 0.132(6) -0.024(3) 0.011(4) -0.035(4)
C19 0.036(2) 0.163(7) 0.112(5) -0.006(3) -0.002(3) -0.047(5)
C21 0.099(5) 0.052(3) 0.167(7) -0.021(3) 0.032(5) -0.009(4)

loop_
_atom_type_symbol
_atom_type_description
_atom_type_scat_dispersion_real
_atom_type_scat_dispersion_imag
_atom_type_scat_source
C C 0.0033 0.0016 'International Tables Vol C Tables 4.2.6.8 and 6.1.1.4'
H H 0.0000 0.0000 'International Tables Vol C Tables 4.2.6.8 and 6.1.1.4'
S S 0.1246 0.1234 'International Tables Vol C Tables 4.2.6.8 and 6.1.1.4'
Cl Cl 0.1484 0.1585 'International Tables Vol C Tables 4.2.6.8 and 6.1.1.4'
Pt Pt -1.7033 8.3905 'International Tables Vol C Tables 4.2.6.8 and 6.1.1.4'

loop_
_geom_angle_atom_site_label_1
_geom_angle_atom_site_label_2
_geom_angle_atom_site_label_3
_geom_angle
S2 Pt1 S1 87.35(3)
S2 Pt1 Cl1 174.36(3)
S1 Pt1 Cl1 90.72(3)
S2 Pt1 Cl2 91.83(3)
S1 Pt1 Cl2 178.51(3)
Cl1 Pt1 Cl2 89.98(3)
C1 S1 C2 98.25(15)
C1 S1 Pt1 104.40(10)
C2 S1 Pt1 109.98(11)
C3 S2 C4 100.85(18)
C3 S2 Pt1 101.11(12)
C4 S2 Pt1 111.01(13)
C11 C2 S1 111.1(2)
C11 C2 H2A 109.4
S1 C2 H2A 109.4
C11 C2 H2B 109.4
S1 C2 H2B 109.4
H2A C2 H2B 108.0
C5 C1 S1 110.4(2)
C5 C1 H1A 109.6
S1 C1 H1A 109.6
C5 C1 H1B 109.6
S1 C1 H1B 109.6
H1A C1 H1B 108.1
C6 C5 C10 119.2(3)
C6 C5 C1 120.7(3)
C10 C5 C1 120.1(3)
C12 C11 C16 118.4(3)
C12 C11 C2 122.1(3)
C16 C11 C2 119.5(3)
C23 C4 S2 112.3(2)
C23 C4 H4A 109.2
S2 C4 H4A 109.2
C23 C4 H4B 109.2
S2 C4 H4B 109.2
H4A C4 H4B 107.9
C24 C23 C28 118.6(3)
C24 C23 C4 120.7(3)
C28 C23 C4 120.5(3)
C9 C10 C5 121.4(4)
C9 C10 H10 119.3
C5 C10 H10 119.3
C5 C6 C7 119.6(4)
C5 C6 H6 120.2
C7 C6 H6 120.2
C17 C3 S2 114.4(3)
C17 C3 H3A 108.7
S2 C3 H3A 108.7
C17 C3 H3B 108.7
S2 C3 H3B 108.7
H3A C3 H3B 107.6
C11 C12 C13 121.1(4)
C11 C12 H12 119.4
C13 C12 H12 119.4
C15 C16 C11 120.6(4)
C15 C16 H16 119.7
C11 C16 H16 119.7
C23 C24 C25 120.0(4)
C23 C24 H24 120.0
C25 C24 H24 120.0
C18 C17 C22 118.0(5)
C18 C17 C3 120.7(4)
C22 C17 C3 121.3(5)
C7 C8 C9 119.6(4)
C7 C8 H8 120.2
C9 C8 H8 120.2
C23 C28 C27 120.5(4)
C23 C28 H28 119.8
C27 C28 H28 119.8
C26 C25 C24 120.8(4)
C26 C25 H25 119.6
C24 C25 H25 119.6
C10 C9 C8 119.5(4)
C10 C9 H9 120.2
C8 C9 H9 120.2
C14 C15 C16 120.1(4)
C14 C15 H15 119.9
C16 C15 H15 119.9
C27 C26 C25 119.8(4)
C27 C26 H26 120.1
C25 C26 H26 120.1
C15 C14 C13 120.4(4)
C15 C14 H14 119.8
C13 C14 H14 119.8
C14 C13 C12 119.3(4)
C14 C13 H13 120.4
C12 C13 H13 120.4
C8 C7 C6 120.7(4)
C8 C7 H7 119.7
C6 C7 H7 119.7
C26 C27 C28 120.3(4)
C26 C27 H27 119.9
C28 C27 H27 119.9
C17 C22 C21 124.4(6)
C17 C22 H22 117.8
C21 C22 H22 117.8
C17 C18 C19 120.7(6)
C17 C18 H18 119.6
C19 C18 H18 119.6
C21 C20 C19 125.3(6)
C21 C20 H20 117.3
C19 C20 H20 117.3
C20 C19 C18 115.6(6)
C20 C19 H19 122.2
C18 C19 H19 122.2
C20 C21 C22 115.9(6)
C20 C21 H21 122.0
C22 C21 H21 122.0

loop_
_geom_bond_atom_site_label_1
_geom_bond_atom_site_label_2
_geom_bond_distance
Pt1 S2 2.2739(8)
Pt1 S1 2.2744(7)
Pt1 Cl1 2.3054(8)
Pt1 Cl2 2.3177(8)
S1 C1 1.822(3)
S1 C2 1.831(3)
S2 C3 1.825(4)
S2 C4 1.830(3)
C2 C11 1.498(4)
C2 H2A 0.9700
C2 H2B 0.9700
C1 C5 1.513(4)
C1 H1A 0.9700
C1 H1B 0.9700
C5 C6 1.374(5)
C5 C10 1.386(4)
C11 C12 1.373(5)
C11 C16 1.391(5)
C4 C23 1.491(5)
C4 H4A 0.9700
C4 H4B 0.9700
C23 C24 1.374(5)
C23 C28 1.383(5)
C10 C9 1.367(5)
C10 H10 0.9300
C6 C7 1.398(6)
C6 H6 0.9300
C3 C17 1.485(5)
C3 H3A 0.9700
C3 H3B 0.9700
C12 C13 1.385(5)
C12 H12 0.9300
C16 C15 1.381(5)
C16 H16 0.9300
C24 C25 1.392(5)
C24 H24 0.9300
C17 C18 1.348(6)
C17 C22 1.372(6)
C8 C7 1.370(6)
C8 C9 1.390(6)
C8 H8 0.9300
C28 C27 1.391(5)
C28 H28 0.9300
C25 C26 1.361(6)
C25 H25 0.9300
C9 H9 0.9300
C15 C14 1.358(6)
C15 H15 0.9300
C26 C27 1.356(6)
C26 H26 0.9300
C14 C13 1.384(7)
C14 H14 0.9300
C13 H13 0.9300
C7 H7 0.9300
C27 H27 0.9300
C22 C21 1.376(7)
C22 H22 0.9300
C18 C19 1.457(8)
C18 H18 0.9300
C20 C21 1.338(9)
C20 C19 1.370(9)
C20 H20 0.9300
C19 H19 0.9300
C21 H21 0.9300
